data_1563119
loop_
_publ_author_name
'Kushch, N.D.'
'Buravov, L.I.'
'Chekhlov, &#x0410;.N.'
'Spitsina, N.G.'
'Kushch, P.P.'
'Yagubskii, E.B.'
'Herdtweck, E.'
'Kobayashi, A.'

_publ_section_title
;
 The first BETS radical cation salts with dicyanamide anion: Crystal
 growth, structure and conductivity study
;
_journal_issue 11
_journal_name_full 'Journal of Solid State Chemistry'
_journal_page_first 3074
_journal_page_last 3079
_journal_paper_doi 10.1016/j.jssc.2011.09.001
_journal_volume 184
_journal_year 2011
_chemical_formula_moiety '2(C10 H8 S4 Se4)+ [N(C N)2]- 2(H2 O)'
_chemical_formula_sum 'C22 H20 N3 O2 S8 Se8'
_chemical_formula_weight 1246.65
_chemical_name_common 'alpha"-(BETS)2[N(CN)2] 2(H2O)'
_space_group_IT_number 14
_space_group_name_Hall '-P 2ybc'
_space_group_name_H-M_alt 'P 1 21/c 1'
_symmetry_cell_setting monoclinic
_symmetry_space_group_name_H-M 'P 1 21/c 1'
_atom_sites_solution_hydrogens geom
_atom_sites_solution_primary direct
_atom_sites_solution_secondary difmap
_cell_angle_alpha 90.00
_cell_angle_beta 99.85(1)
_cell_angle_gamma 90.00
_cell_formula_units_Z 2
_cell_length_a 17.506(1)
_cell_length_b 4.3356(5)
_cell_length_c 23.061(2)
_cell_measurement_reflns_used 9979
_cell_measurement_temperature 123(1)
_cell_measurement_theta_max 25.38
_cell_measurement_theta_min 1.79
_cell_volume 1724.5(3)
_computing_cell_refinement 'SAINT (Bruker, 2008b)'
_computing_data_collection 'APEX II Control Software (Bruker, 2008a)'
_computing_data_reduction 'SAINT (Bruker, 2008b)'
_computing_structure_refinement 'SHELXL-97 (Sheldrick, 1997)'
_computing_structure_solution 'SHELXS-97 (Sheldrick, 1990)'
_diffrn_ambient_temperature 123(1)
_diffrn_detector 'CCD plate '
_diffrn_detector_area_resol_mean 16
_diffrn_measured_fraction_theta_full 0.980
_diffrn_measured_fraction_theta_max 0.980
_diffrn_measurement_device '\k-geometry diffractometer'
_diffrn_measurement_device_type 'Bruker APEX-II CCD'
_diffrn_measurement_method 'phi- and omega-rotation'
_diffrn_radiation_monochromator graphite
_diffrn_radiation_source 'rotating anode FR591'
_diffrn_radiation_type MoK\a
_diffrn_radiation_wavelength 0.71073
_diffrn_reflns_av_R_equivalents 0.0518
_diffrn_reflns_av_sigmaI/netI 0.0208
_diffrn_reflns_limit_h_max 21
_diffrn_reflns_limit_h_min -21
_diffrn_reflns_limit_k_max 5
_diffrn_reflns_limit_k_min -5
_diffrn_reflns_limit_l_max 27
_diffrn_reflns_limit_l_min -23
_diffrn_reflns_number 48857
_diffrn_reflns_theta_full 25.38
_diffrn_reflns_theta_max 25.38
_diffrn_reflns_theta_min 1.79
_diffrn_standards_decay_% 0
_exptl_absorpt_coefficient_mu 8.991
_exptl_absorpt_correction_T_max 0.6400
_exptl_absorpt_correction_T_min 0.0800
_exptl_absorpt_correction_type multi-scan
_exptl_absorpt_process_details 'Sadabs, Bruker (2008b)'
_exptl_crystal_colour black
_exptl_crystal_density_diffrn 2.401
_exptl_crystal_description plate
_exptl_crystal_F_000 1178
_exptl_crystal_size_max 0.30
_exptl_crystal_size_mid 0.25
_exptl_crystal_size_min 0.05
_refine_diff_density_max 0.552
_refine_diff_density_min -0.320
_refine_diff_density_rms 0.083
_refine_ls_extinction_method none
_refine_ls_goodness_of_fit_all 1.105
_refine_ls_goodness_of_fit_obs 1.076
_refine_ls_matrix_type full
_refine_ls_number_parameters 256
_refine_ls_number_reflns 3100
_refine_ls_number_restraints 97
_refine_ls_restrained_S_all 1.313
_refine_ls_restrained_S_obs 1.071
_refine_ls_R_factor_all 0.0337
_refine_ls_R_factor_obs 0.0256
_refine_ls_shift/esd_max -0.001
_refine_ls_shift/esd_mean 0.000
_refine_ls_structure_factor_coef Fsqd
_refine_ls_weighting_details 'calc w=1/[\s^2^(Fo^2^)+(0.0325P)^2^+2.0600P] where P=(Fo^2^+2Fc^2^)/3'
_refine_ls_weighting_scheme calc
_refine_ls_wR_factor_all 0.0745
_refine_ls_wR_factor_obs 0.0647
_reflns_number_observed 2627
_reflns_number_total 3113
_reflns_observed_criterion >2sigma(I)
_cod_data_source_file JSSC-2011-184-3074.CIF
_cod_data_source_block k11
_cod_depositor_comments
;
The following automatic conversions were performed:

data item '_exptl_crystal_density_meas' value 'none' was changed to
'?' -- the value is perceived as not measured.

Automatic conversion script
Id: cif_fix_values 8369 2020-08-20 11:38:08Z andrius 
;
_cod_original_sg_symbol_H-M 'P 21/c'
_cod_database_code 1563119

loop_
_symmetry_equiv_pos_as_xyz
'x, y, z'
'-x, y+1/2, -z+1/2'
'-x, -y, -z'
'x, -y-1/2, z-1/2'

loop_
_atom_site_aniso_label
_atom_site_aniso_U_11
_atom_site_aniso_U_22
_atom_site_aniso_U_33
_atom_site_aniso_U_23
_atom_site_aniso_U_13
_atom_site_aniso_U_12
Se1 0.0232(2) 0.0481(2) 0.0318(2) -0.00931(15) 0.00741(14) -0.00187(14)
Se2 0.0230(2) 0.0524(2) 0.0312(2) -0.0098(2) 0.00571(14) -0.00149(14)
Se3 0.0228(2) 0.0492(2) 0.0322(2) -0.00881(15) 0.00654(14) -0.00300(14)
Se4 0.0243(2) 0.0576(3) 0.0302(2) -0.0103(2) 0.00707(14) -0.00364(15)
S5 0.0228(4) 0.0595(6) 0.0360(5) -0.0085(4) 0.0055(3) -0.0054(4)
S6 0.0280(4) 0.0637(6) 0.0364(5) -0.0139(4) 0.0104(4) 0.0038(4)
S7 0.0255(4) 0.0609(6) 0.0337(5) -0.0069(4) 0.0099(4) 0.0021(4)
S8 0.0256(4) 0.0654(6) 0.0351(5) -0.0079(4) 0.0053(4) -0.0101(4)
C1 0.025(2) 0.035(2) 0.027(2) -0.0014(14) 0.0063(13) -0.0016(13)
C2 0.026(2) 0.032(2) 0.027(2) -0.0027(13) 0.0066(13) 0.0002(13)
C3 0.0223(15) 0.035(2) 0.029(2) 0.0008(14) 0.0070(13) -0.0016(13)
C4 0.0199(15) 0.039(2) 0.033(2) 0.002(2) 0.0065(13) 0.0022(13)
C5 0.0193(15) 0.036(2) 0.034(2) 0.0009(15) 0.0058(13) 0.0016(13)
C6 0.024(2) 0.043(2) 0.027(2) 0.003(2) 0.0063(13) -0.0020(14)
C7 0.027(2) 0.048(2) 0.041(2) 0.001(2) 0.0067(15) 0.006(2)
C8 0.028(2) 0.051(2) 0.043(2) 0.002(2) 0.015(2) 0.002(2)
C9 0.026(2) 0.063(3) 0.043(2) 0.000(2) 0.010(2) -0.005(2)
C10 0.029(2) 0.045(3) 0.053(3) -0.001(2) 0.001(2) 0.003(2)
C10' 0.019(16) 0.028(18) 0.025(18) -0.002(13) 0.013(12) 0.003(12)
O0W 0.178(5) 0.087(3) 0.077(3) 0.008(3) 0.029(3) 0.024(3)
N1' 0.033(7) 0.138(14) 0.063(8) -0.009(8) 0.008(5) -0.007(8)
C2' 0.044(9) 0.083(5) 0.053(3) -0.008(4) 0.014(4) -0.006(9)
N3' 0.041(5) 0.053(5) 0.068(3) -0.007(3) 0.009(3) 0.001(4)
C4' 0.044(9) 0.083(5) 0.053(3) -0.008(4) 0.014(4) -0.006(9)
N5' 0.041(5) 0.053(5) 0.068(3) -0.007(3) 0.009(3) 0.001(4)
N1" 0.123(22) 0.075(15) 0.092(17) -0.028(13) 0.029(14) 0.005(15)
C2" 0.044(9) 0.083(5) 0.053(3) -0.008(4) 0.014(4) -0.006(9)
N3" 0.041(5) 0.053(5) 0.068(3) -0.007(3) 0.009(3) 0.001(4)
C4" 0.044(9) 0.083(5) 0.053(3) -0.008(4) 0.014(4) -0.006(9)
N5" 0.041(5) 0.053(5) 0.068(3) -0.007(3) 0.009(3) 0.001(4)

loop_
_atom_site_label
_atom_site_type_symbol
_atom_site_fract_x
_atom_site_fract_y
_atom_site_fract_z
_atom_site_U_iso_or_equiv
_atom_site_thermal_displace_type
_atom_site_occupancy
_atom_site_calc_flag
_atom_site_refinement_flags
_atom_site_disorder_group
Se1 Se 0.38215(2) 0.40047(8) 0.322624(15) 0.03405(12) Uani 1 d . .
Se2 Se 0.42889(2) 0.73199(8) 0.446422(15) 0.03541(12) Uani 1 d . .
Se3 Se 0.57110(2) 0.40461(9) 0.305420(15) 0.03453(12) Uani 1 d . .
Se4 Se 0.61667(2) 0.73347(9) 0.42939(2) 0.03706(12) Uani 1 d . .
S5 S 0.20890(5) 0.4455(2) 0.32655(4) 0.0394(2) Uani 1 d . .
S6 S 0.26250(5) 0.7895(2) 0.46477(4) 0.0421(2) Uani 1 d . .
S7 S 0.73495(5) 0.4278(2) 0.28012(4) 0.0395(2) Uani 1 d D .
S8 S 0.78771(5) 0.7728(2) 0.41849(4) 0.0420(2) Uani 1 d D .
C1 C 0.4616(2) 0.5751(7) 0.37864(14) 0.0289(7) Uani 1 d . .
C2 C 0.5371(2) 0.5758(7) 0.37185(14) 0.0281(7) Uani 1 d . .
C3 C 0.3020(2) 0.5289(8) 0.36355(14) 0.0288(7) Uani 1 d . .
C4 C 0.3222(2) 0.6677(8) 0.41618(14) 0.0304(7) Uani 1 d . .
C5 C 0.6760(2) 0.5251(8) 0.33103(14) 0.0296(7) Uani 1 d D .
C6 C 0.6956(2) 0.6610(8) 0.38366(14) 0.0308(7) Uani 1 d D .
C7 C 0.1482(2) 0.6421(9) 0.37047(15) 0.0384(8) Uani 1 d D .
H7A H 0.1487(2) 0.8657(9) 0.36179(15) 0.050(11) Uiso 1 calc R .
H7B H 0.0943(2) 0.5679(9) 0.35906(15) 0.064(13) Uiso 1 calc R .
C8 C 0.1734(2) 0.5949(9) 0.4358(2) 0.0397(9) Uani 1 d D .
H8A H 0.1800(2) 0.3713(9) 0.4438(2) 0.058(12) Uiso 1 calc R .
H8B H 0.1320(2) 0.6705(9) 0.4565(2) 0.055(11) Uiso 1 calc R .
C9 C 0.8271(2) 0.6009(11) 0.3123(2) 0.0434(13) Uani 0.937(8) d PD 1
H9A H 0.8686(2) 0.5094(11) 0.2935(2) 0.080(16) Uiso 0.937(8) calc PR 1
H9B H 0.8252(2) 0.8244(11) 0.3034(2) 0.053(12) Uiso 0.937(8) calc PR 1
C10 C 0.8475(2) 0.5576(10) 0.3779(2) 0.0430(12) Uani 0.937(8) d PD 1
H10A H 0.9022(2) 0.6196(10) 0.3909(2) 0.072(15) Uiso 0.937(8) calc PR 1
H10B H 0.8432(2) 0.3359(10) 0.3871(2) 0.080(16) Uiso 0.937(8) calc PR 1
C9' C 0.8296(8) 0.4353(60) 0.3263(11) 0.030 Uiso 0.063(8) d PD 2
H9C H 0.8336(8) 0.2630(60) 0.3549(11) 0.036 Uiso 0.063(8) calc PR 2
H9D H 0.8701(8) 0.4065(60) 0.3017(11) 0.036 Uiso 0.063(8) calc PR 2
C10' C 0.8429(11) 0.7356(59) 0.3591(10) 0.023(13) Uani 0.063(8) d PDU 2
H10C H 0.8289(11) 0.9073(59) 0.3310(10) 0.028 Uiso 0.063(8) calc PR 2
H10D H 0.8988(11) 0.7549(59) 0.3754(10) 0.028 Uiso 0.063(8) calc PR 2
O0W O -0.0147(3) 0.1458(11) 0.2815(2) 0.113(2) Uani 1 d D .
H1W H 0.0100(21) 0.1605(139) 0.3190(4) 0.244(55) Uiso 1 d D .
H2W H 0.0027(36) -0.0211(98) 0.2645(24) 0.120(26) Uiso 1 d D .
N1' N 0.0486(6) 0.0126(50) 0.5085(5) 0.078(6) Uani 0.321(12) d PDU 1
C2' C 0.0153(10) 0.0684(131) 0.4545(6) 0.059(3) Uani 0.321(12) d PD 1
N3' N -0.0044(11) 0.0888(96) 0.4047(5) 0.054(3) Uani 0.321(12) d PDU 1
C4' C 0.0067(10) -0.0578(136) 0.5481(7) 0.059(3) Uani 0.321(12) d PD 1
N5' N -0.0223(10) -0.1273(94) 0.5869(6) 0.054(3) Uani 0.321(12) d PDU 1
N1" N 0.0016(26) 0.1810(53) 0.5083(9) 0.095(12) Uani 0.179(12) d PDU 2
C2" C 0.0111(37) 0.0921(68) 0.4559(10) 0.059(3) Uani 0.179(12) d PD 2
N3" N 0.0119(41) 0.0460(79) 0.4071(10) 0.054(3) Uani 0.179(12) d PDU 2
C4" C 0.0020(36) -0.0229(67) 0.5500(9) 0.059(3) Uani 0.179(12) d PD 2
N5" N -0.0059(40) -0.1770(73) 0.5889(10) 0.054(3) Uani 0.179(12) d PDU 2

loop_
_atom_type_symbol
_atom_type_description
_atom_type_scat_dispersion_real
_atom_type_scat_dispersion_imag
_atom_type_scat_source
C C 0.0033 0.0016 'International Tables Vol C Tables 4.2.6.8 and 6.1.1.4'
H H 0.0000 0.0000 'International Tables Vol C Tables 4.2.6.8 and 6.1.1.4'
N N 0.0061 0.0033 'International Tables Vol C Tables 4.2.6.8 and 6.1.1.4'
O O 0.0106 0.0060 'International Tables Vol C Tables 4.2.6.8 and 6.1.1.4'
S S 0.1246 0.1234 'International Tables Vol C Tables 4.2.6.8 and 6.1.1.4'
Se Se -0.0929 2.2259 'International Tables Vol C Tables 4.2.6.8 and 6.1.1.4'

loop_
_geom_angle_atom_site_label_1
_geom_angle_atom_site_label_2
_geom_angle_atom_site_label_3
_geom_angle
_geom_angle_site_symmetry_1
_geom_angle_site_symmetry_3
C1 Se1 C3 93.61(13) . .
C1 Se2 C4 93.53(13) . .
C2 Se3 C5 93.54(13) . .
C2 Se4 C6 93.98(13) . .
C3 S5 C7 102.6(2) . .
C4 S6 C8 101.3(2) . .
C5 S7 C9' 100.7(7) . .
C5 S7 C9 102.2(2) . .
C6 S8 C10 101.1(2) . .
C6 S8 C10' 101.4(6) . .
C2 C1 Se2 122.4(2) . .
C2 C1 Se1 122.7(3) . .
Se2 C1 Se1 114.9(2) . .
C1 C2 Se4 122.5(2) . .
C1 C2 Se3 122.8(2) . .
Se4 C2 Se3 114.6(2) . .
C4 C3 S5 127.9(2) . .
C4 C3 Se1 118.3(2) . .
S5 C3 Se1 113.8(2) . .
C3 C4 S6 128.4(2) . .
C3 C4 Se2 119.2(2) . .
S6 C4 Se2 112.4(2) . .
C6 C5 S7 128.9(2) . .
C6 C5 Se3 119.0(2) . .
S7 C5 Se3 112.1(2) . .
C5 C6 S8 127.8(2) . .
C5 C6 Se4 118.5(2) . .
S8 C6 Se4 113.6(2) . .
C8 C7 S5 113.4(2) . .
C8 C7 H7A 108.9 . .
S5 C7 H7A 108.9 . .
C8 C7 H7B 108.9 . .
S5 C7 H7B 108.9 . .
H7A C7 H7B 107.7 . .
C7 C8 S6 113.2(2) . .
C7 C8 H8A 108.9 . .
S6 C8 H8A 108.9 . .
C7 C8 H8B 108.9 . .
S6 C8 H8B 108.9 . .
H8A C8 H8B 107.8 . .
C10 C9 S7 113.6(3) . .
C10 C9 H9A 108.8 . .
S7 C9 H9A 108.8 . .
C10 C9 H9B 108.8 . .
S7 C9 H9B 108.8 . .
H9A C9 H9B 107.7 . .
C9 C10 S8 113.8(3) . .
C9 C10 H10A 108.8 . .
S8 C10 H10A 108.8 . .
C9 C10 H10B 108.8 . .
S8 C10 H10B 108.8 . .
H10A C10 H10B 107.7 . .
C10' C9' S7 111.0(16) . .
C10' C9' H9C 109.4 . .
S7 C9' H9C 109.4 . .
C10' C9' H9D 109.4 . .
S7 C9' H9D 109.4 . .
H9C C9' H9D 108.0 . .
C9' C10' S8 113.6(16) . .
C9' C10' H10C 108.9 . .
S8 C10' H10C 108.9 . .
C9' C10' H10D 108.9 . .
S8 C10' H10D 108.9 . .
H10C C10' H10D 107.7 . .
H1W O0W H2W 109.4(27) . .
C4' N1' C2' 120.0(16) . .
N3' C2' N1' 168.9(38) . .
N5' C4' N1' 172.3(36) . .
C2" N1" C4" 119.8(17) . .
N3" C2" N1" 170.2(34) . .
N5" C4" N1" 170.3(35) . .

loop_
_geom_bond_atom_site_label_1
_geom_bond_atom_site_label_2
_geom_bond_distance
_geom_bond_site_symmetry_2
Se1 C1 1.887(3) .
Se1 C3 1.904(3) .
Se2 C1 1.881(3) .
Se2 C4 1.898(3) .
Se3 C2 1.888(3) .
Se3 C5 1.904(3) .
Se4 C2 1.881(3) .
Se4 C6 1.902(3) .
S5 C3 1.743(3) .
S5 C7 1.803(3) .
S6 C4 1.741(3) .
S6 C8 1.799(4) .
S7 C5 1.742(3) .
S7 C9' 1.81(2) .
S7 C9 1.818(4) .
S8 C6 1.743(3) .
S8 C10 1.783(4) .
S8 C10' 1.81(2) .
C1 C2 1.357(4) .
C3 C4 1.347(4) .
C5 C6 1.340(5) .
C7 C8 1.509(5) .
C7 H7A 0.99 .
C7 H7B 0.99 .
C8 H8A 0.99 .
C8 H8B 0.99 .
C9 C10 1.505(6) .
C9 H9A 0.99 .
C9 H9B 0.99 .
C10 H10A 0.99 .
C10 H10B 0.99 .
C9' C10' 1.50(2) .
C9' H9C 0.99 .
C9' H9D 0.99 .
C10' H10C 0.99 .
C10' H10D 0.99 .
O0W H1W 0.90(2) .
O0W H2W 0.90(2) .
N1' C4' 1.303(9) .
N1' C2' 1.304(9) .
C2' N3' 1.144(9) .
C4' N5' 1.142(9) .
N1" C2" 1.305(9) .
N1" C4" 1.306(9) .
C2" N3" 1.145(9) .
C4" N5" 1.145(9) .
